data_7160363
loop_
_publ_author_name
'Wu, Mingzhong'
'Wang, Yaru'
'Lv, Xin'
'Ma, Zhengxian'
'Sheng, Xiaojing'
'Wang, Mengjie'
'Zhang, Yalin'
'An, Zhenyu'
'Wang, Xuekun'

_publ_section_title
;
 Direct &#x3b1;-C-H alkylation of alcohols <i>via</i> photoinduced
 hydrogen atom transfer.
;
_journal_name_full 'Organic &amp; biomolecular chemistry'
_journal_paper_doi 10.1039/d4ob01874e
_journal_year 2025
_chemical_formula_moiety 'C14 H20 O3 S'
_chemical_formula_sum 'C14 H20 O3 S'
_chemical_formula_weight 268.36
_chemical_name_systematic 1
_space_group_crystal_system monoclinic
_space_group_IT_number 15
_space_group_name_Hall '-C 2yc'
_space_group_name_H-M_alt 'C 1 2/c 1'
_atom_sites_solution_hydrogens mixed
_atom_sites_solution_primary iterative
_audit_creation_date 2024-08-10
_audit_creation_method
;
Olex2 1.2
(compiled 2018.05.29 svn.r3508 for OlexSys, GUI svn.r5506)
;
_audit_update_record
;
2024-10-23 deposited with the CCDC.	2025-01-31 downloaded from the CCDC.
;
_cell_angle_alpha 90
_cell_angle_beta 98.7926(12)
_cell_angle_gamma 90
_cell_formula_units_Z 8
_cell_length_a 22.0552(3)
_cell_length_b 5.67162(7)
_cell_length_c 22.7509(3)
_cell_measurement_reflns_used 5146
_cell_measurement_temperature 293(2)
_cell_measurement_theta_max 67.8850
_cell_measurement_theta_min 3.9350
_cell_volume 2812.44(6)
_computing_cell_refinement 'CrysAlisPro 1.171.42.102a (Rigaku OD, 2023)'
_computing_data_collection 'CrysAlisPro 1.171.42.102a (Rigaku OD, 2023)'
_computing_data_reduction 'CrysAlisPro 1.171.42.102a (Rigaku OD, 2023)'
_computing_molecular_graphics 'Olex2 (Dolomanov et al., 2009)'
_computing_publication_material 'Olex2 (Dolomanov et al., 2009)'
_computing_structure_refinement 'ShelXL (Sheldrick, 2015)'
_computing_structure_solution 'olex2.solve (Bourhis et al., 2015)'
_diffrn_ambient_temperature 293
_diffrn_detector 'Hybrid Pixel Array Detector'
_diffrn_detector_area_resol_mean 10.0000
_diffrn_measured_fraction_theta_full 0.991
_diffrn_measured_fraction_theta_max 0.988
_diffrn_measurement_details
;
List of Runs (angles in degrees, time in seconds):

  # Type    Start    End  Width  t~exp~   \w     \q     \k     \f   Frames
#--------------------------------------------------------------------------
  1  \w     11.00 112.00   0.50    0.50    --   42.30 -13.00-101.00  202
  2  \w    -44.00 -18.00   0.50    0.50    --   42.30 -13.00-101.00   52
  3  \w     18.00  43.00   0.50    0.50    --   42.30  13.00  70.00   50
  4  \w      4.00  75.00   0.50    0.50    --   93.40 -13.00-101.00  142
  5  \w    -10.00  15.00   0.50    0.50    --   42.30 -82.00 -90.00   50
  6  \w    -47.00 -15.00   0.50    0.50    --   42.30 -82.00 -90.00   64
  7  \w    106.00 131.00   0.50    0.50    --   42.30  65.00-120.00   50
  8  \w    -46.00  -7.00   0.50    0.50    --   42.30 -82.00   0.00   78
  9  \w    -40.00   2.00   0.50    0.50    --   42.30 -43.00 120.00   84
 10  \w     25.00  65.00   0.50    0.50    --   42.30 -43.00 120.00   80
 11  \w     16.00  70.00   0.50    0.50    --   42.30 -82.00  90.00  108
 12  \w     64.00  89.00   0.50    0.50    --   42.30  65.00-120.00   50
 13  \w    -30.00  14.00   0.50    0.50    --   42.30 -65.00  90.00   88
 14  \w     44.00  69.00   0.50    0.50    --   42.30 -82.00   0.00   50
 15  \w     33.00  66.00   0.50    0.50    --   42.30 -65.00  90.00   66
 16  \w    -42.00  42.00   0.50    0.50    --   42.30 -82.00  30.00  168
 17  \w      4.00  85.00   0.50    0.50    --   93.40 -42.00-180.00  162
 18  \w     72.00 163.00   0.50    0.50    --   93.40  68.00 150.00  182
 19  \w     61.00  88.00   0.50    0.50    --   93.40 -82.00  60.00   54
 20  \w     18.00  96.00   0.50    0.50    --   93.40 -82.00 150.00  156
 21  \w     70.00  96.00   0.50    0.50    --   93.40 -77.00 -30.00   52
 22  \w      8.00  34.00   0.50    0.50    --   93.40 -77.00 -30.00   52
 23  \w     57.00  93.00   0.50    0.50    --   93.40 -82.00  90.00   72
 24  \w     10.00  36.00   0.50    0.50    --   93.40 -82.00  60.00   52
 25  \w      5.00  72.00   0.50    0.50    --   93.40 -50.00-120.00  134
 26  \w     99.00 124.00   0.50    0.50    --   93.40 -42.00-180.00   50
 27  \w      4.00 119.00   0.50    0.50    --   93.40 -77.00-180.00  230
 28  \w     78.00 178.00   0.50    0.50    --   93.40  13.00  70.00  200
;
_diffrn_measurement_device 'four-circle diffractometer'
_diffrn_measurement_device_type 'XtaLAB Pro II AFC12 (RINC): Kappa single'
_diffrn_measurement_method '\w scans'
_diffrn_orient_matrix_type 'CrysAlisPro convention (1999,Acta A55,543-557)'
_diffrn_orient_matrix_UB_11 0.0628725000
_diffrn_orient_matrix_UB_12 0.0443594000
_diffrn_orient_matrix_UB_13 -0.0195594000
_diffrn_orient_matrix_UB_21 0.0310254000
_diffrn_orient_matrix_UB_22 -0.0128588000
_diffrn_orient_matrix_UB_23 0.0653487000
_diffrn_orient_matrix_UB_31 0.0089023000
_diffrn_orient_matrix_UB_32 -0.2677377000
_diffrn_orient_matrix_UB_33 -0.0063882000
_diffrn_radiation_monochromator mirror
_diffrn_radiation_probe x-ray
_diffrn_radiation_type CuK\a
_diffrn_radiation_wavelength 1.54184
_diffrn_reflns_av_R_equivalents 0.0262
_diffrn_reflns_av_unetI/netI 0.0279
_diffrn_reflns_Laue_measured_fraction_full 0.991
_diffrn_reflns_Laue_measured_fraction_max 0.988
_diffrn_reflns_limit_h_max 26
_diffrn_reflns_limit_h_min -26
_diffrn_reflns_limit_k_max 5
_diffrn_reflns_limit_k_min -6
_diffrn_reflns_limit_l_max 25
_diffrn_reflns_limit_l_min -27
_diffrn_reflns_number 7352
_diffrn_reflns_point_group_measured_fraction_full 0.991
_diffrn_reflns_point_group_measured_fraction_max 0.988
_diffrn_reflns_theta_full 67.684
_diffrn_reflns_theta_max 67.964
_diffrn_reflns_theta_min 3.932
_diffrn_source 'micro-focus sealed X-ray tube'
_diffrn_source_type 'Rigaku (Cu) X-ray Source'
_exptl_absorpt_coefficient_mu 2.035
_exptl_absorpt_correction_T_max 1.00000
_exptl_absorpt_correction_T_min 0.41529
_exptl_absorpt_correction_type multi-scan
_exptl_absorpt_process_details
;
CrysAlisPro 1.171.42.102a (Rigaku Oxford Diffraction, 2023)
Empirical absorption correction using spherical harmonics,
implemented in SCALE3 ABSPACK scaling algorithm.
;
_exptl_crystal_colour 'clear light colourless'
_exptl_crystal_colour_lustre clear
_exptl_crystal_colour_modifier light
_exptl_crystal_colour_primary colourless
_exptl_crystal_density_diffrn 1.268
_exptl_crystal_description block
_exptl_crystal_F_000 1152
_exptl_crystal_size_max 0.06
_exptl_crystal_size_mid 0.05
_exptl_crystal_size_min 0.04
_refine_diff_density_max 0.244
_refine_diff_density_min -0.509
_refine_diff_density_rms 0.095
_refine_ls_extinction_method none
_refine_ls_goodness_of_fit_ref 1.142
_refine_ls_hydrogen_treatment mixed
_refine_ls_matrix_type full
_refine_ls_number_parameters 171
_refine_ls_number_reflns 2539
_refine_ls_number_restraints 0
_refine_ls_restrained_S_all 1.142
_refine_ls_R_factor_all 0.0478
_refine_ls_R_factor_gt 0.0453
_refine_ls_shift/su_max 0.001
_refine_ls_shift/su_mean 0.000
_refine_ls_structure_factor_coef Fsqd
_refine_ls_weighting_details 'w=1/[\s^2^(Fo^2^)+(0.0684P)^2^+0.6653P] where P=(Fo^2^+2Fc^2^)/3'
_refine_ls_weighting_scheme calc
_refine_ls_wR_factor_gt 0.1197
_refine_ls_wR_factor_ref 0.1221
_reflns_Friedel_coverage 0.000
_reflns_number_gt 2297
_reflns_number_total 2539
_reflns_threshold_expression 'I > 2\s(I)'
_cod_data_source_file d4ob01874e2.cif
_cod_data_source_block mwj_auto
_cod_database_code 7160363
_shelx_shelxl_version_number 2018/3
_shelx_space_group_comment
;
The symmetry employed for this shelxl refinement is uniquely defined
by the following loop, which should always be used as a source of
symmetry information in preference to the above space-group names.
They are only intended as comments.
;
_shelx_estimated_absorpt_t_max 0.923
_shelx_estimated_absorpt_t_min 0.888
_diffrn_oxdiff_digest_frames
;
0121644f552762a2d0a94f323ac4c433c00003009fd
;
_reflns_odcompleteness_completeness 99.50
_reflns_odcompleteness_iscentric 1
_reflns_odcompleteness_theta 66.97
_olex2_refinement_description
;
1. Fixed Uiso
 At 1.2 times of:
  All C(H) groups, All C(H,H) groups, All C(H,H,H) groups
 At 1.5 times of:
  All O(H) groups
2.a Secondary CH2 refined with riding coordinates:
 C8(H8A,H8B), C5(H5A,H5B), C1(H1A,H1B), C4(H4A,H4B), C2(H2A,H2B), C3(H3A,H3B)
2.b Aromatic/amide H refined with riding coordinates:
 C10(H10), C14(H14), C12(H12), C13(H13), C11(H11)
2.c Idealised tetrahedral OH refined as rotating group:
 O1(H1)
;
_olex2_submission_special_instructions 'No special instructions were received'
_oxdiff_exptl_absorpt_empirical_details
;
Empirical correction (ABSPACK) includes:
- Absorption correction using spherical harmonics
- Frame scaling
;
_oxdiff_exptl_absorpt_empirical_full_max 2.560
_oxdiff_exptl_absorpt_empirical_full_min 0.627

loop_
_space_group_symop_operation_xyz
'x, y, z'
'-x, y, -z+1/2'
'x+1/2, y+1/2, z'
'-x+1/2, y+1/2, -z+1/2'
'-x, -y, -z'
'x, -y, z-1/2'
'-x+1/2, -y+1/2, -z'
'x+1/2, -y+1/2, z-1/2'

loop_
_atom_site_label
_atom_site_type_symbol
_atom_site_fract_x
_atom_site_fract_y
_atom_site_fract_z
_atom_site_U_iso_or_equiv
_atom_site_adp_type
_atom_site_occupancy
_atom_site_site_symmetry_order
_atom_site_calc_flag
_atom_site_refinement_flags_posn
_atom_site_refinement_flags_adp
_atom_site_refinement_flags_occupancy
_atom_site_disorder_assembly
_atom_site_disorder_group
S1 S 0.78870(2) 0.38669(7) 0.42964(2) 0.04212(18) Uani 1 1 d . . . . .
O3 O 0.83530(5) 0.4571(3) 0.47787(5) 0.0585(4) Uani 1 1 d . . . . .
O1 O 0.62838(6) 0.89622(19) 0.39032(6) 0.0553(3) Uani 1 1 d . . . . .
H1 H 0.644219 0.941808 0.423317 0.083 Uiso 1 1 calc GR . . . .
O2 O 0.77186(7) 0.1414(2) 0.42527(6) 0.0587(4) Uani 1 1 d . . . . .
C6 C 0.61168(7) 0.6520(3) 0.39356(7) 0.0418(4) Uani 1 1 d . . . . .
C7 C 0.66764(7) 0.4992(3) 0.38789(7) 0.0411(4) Uani 1 1 d . . . . .
C8 C 0.72286(7) 0.5590(3) 0.43400(7) 0.0410(4) Uani 1 1 d . . . . .
H8A H 0.711551 0.539807 0.473275 0.049 Uiso 1 1 calc R . . . .
H8B H 0.733177 0.723672 0.429547 0.049 Uiso 1 1 calc R . . . .
C9 C 0.81322(7) 0.4685(3) 0.36191(7) 0.0418(4) Uani 1 1 d . . . . .
C5 C 0.58636(8) 0.6035(3) 0.45100(8) 0.0514(4) Uani 1 1 d . . . . .
H5A H 0.577065 0.436826 0.453192 0.062 Uiso 1 1 calc R . . . .
H5B H 0.617440 0.641720 0.484595 0.062 Uiso 1 1 calc R . . . .
C1 C 0.56188(9) 0.6086(4) 0.34002(9) 0.0609(5) Uani 1 1 d . . . . .
H1A H 0.577374 0.653437 0.303939 0.073 Uiso 1 1 calc R . . . .
H1B H 0.552228 0.441750 0.337458 0.073 Uiso 1 1 calc R . . . .
C10 C 0.79824(9) 0.3273(4) 0.31279(8) 0.0583(5) Uani 1 1 d . . . . .
H10 H 0.774841 0.191928 0.314721 0.070 Uiso 1 1 calc R . . . .
C14 C 0.84784(9) 0.6685(4) 0.35932(9) 0.0606(5) Uani 1 1 d . . . . .
H14 H 0.857620 0.763889 0.392673 0.073 Uiso 1 1 calc R . . . .
C12 C 0.85347(11) 0.5851(5) 0.25750(10) 0.0769(7) Uani 1 1 d . . . . .
H12 H 0.867636 0.623301 0.222233 0.092 Uiso 1 1 calc R . . . .
C13 C 0.86793(11) 0.7263(4) 0.30650(11) 0.0767(7) Uani 1 1 d . . . . .
H13 H 0.891348 0.861395 0.304219 0.092 Uiso 1 1 calc R . . . .
C4 C 0.52873(10) 0.7456(4) 0.45526(11) 0.0762(7) Uani 1 1 d . . . . .
H4A H 0.538642 0.912361 0.456963 0.091 Uiso 1 1 calc R . . . .
H4B H 0.513121 0.704046 0.491508 0.091 Uiso 1 1 calc R . . . .
C11 C 0.81861(12) 0.3903(5) 0.26031(10) 0.0759(7) Uani 1 1 d . . . . .
H11 H 0.808199 0.297439 0.226581 0.091 Uiso 1 1 calc R . . . .
C2 C 0.50350(10) 0.7476(5) 0.34429(12) 0.0857(7) Uani 1 1 d . . . . .
H2A H 0.511881 0.914880 0.341661 0.103 Uiso 1 1 calc R . . . .
H2B H 0.472276 0.706154 0.311094 0.103 Uiso 1 1 calc R . . . .
C3 C 0.47973(10) 0.6978(5) 0.40191(14) 0.0961(9) Uani 1 1 d . . . . .
H3A H 0.466869 0.534417 0.402532 0.115 Uiso 1 1 calc R . . . .
H3B H 0.444252 0.796348 0.404366 0.115 Uiso 1 1 calc R . . . .
H7A H 0.6781(12) 0.525(5) 0.3485(13) 0.115 Uiso 1 1 d R . . . .
H7B H 0.6577(8) 0.341(4) 0.3924(8) 0.048(5) Uiso 1 1 d . . . . .

loop_
_atom_site_aniso_label
_atom_site_aniso_U_11
_atom_site_aniso_U_22
_atom_site_aniso_U_33
_atom_site_aniso_U_23
_atom_site_aniso_U_13
_atom_site_aniso_U_12
S1 0.0453(3) 0.0383(3) 0.0427(3) 0.00385(15) 0.00652(18) 0.00242(15)
O3 0.0529(7) 0.0754(9) 0.0441(7) -0.0004(6) -0.0022(5) 0.0043(6)
O1 0.0588(7) 0.0354(7) 0.0687(8) 0.0093(5) 0.0001(6) -0.0034(5)
O2 0.0719(8) 0.0354(7) 0.0705(9) 0.0089(5) 0.0161(7) 0.0024(6)
C6 0.0432(8) 0.0357(8) 0.0460(9) 0.0032(7) 0.0050(7) -0.0041(7)
C7 0.0447(8) 0.0379(9) 0.0411(8) -0.0015(7) 0.0079(7) -0.0043(7)
C8 0.0456(8) 0.0389(8) 0.0393(8) -0.0007(6) 0.0091(7) -0.0002(7)
C9 0.0409(8) 0.0407(9) 0.0442(8) 0.0006(7) 0.0080(6) 0.0068(7)
C5 0.0504(10) 0.0516(11) 0.0544(10) -0.0002(8) 0.0152(8) 0.0004(8)
C1 0.0521(10) 0.0706(14) 0.0561(11) 0.0001(9) -0.0047(8) -0.0072(9)
C10 0.0647(11) 0.0573(11) 0.0539(11) -0.0119(9) 0.0120(9) 0.0021(9)
C14 0.0727(12) 0.0520(11) 0.0600(11) -0.0005(9) 0.0190(10) -0.0085(9)
C12 0.0866(16) 0.0906(18) 0.0606(13) 0.0201(12) 0.0340(12) 0.0275(14)
C13 0.0843(15) 0.0693(15) 0.0839(16) 0.0184(12) 0.0361(13) -0.0054(12)
C4 0.0613(12) 0.0819(16) 0.0917(16) -0.0032(12) 0.0321(12) 0.0114(11)
C11 0.0909(16) 0.0878(18) 0.0508(12) -0.0141(11) 0.0167(11) 0.0196(13)
C2 0.0505(11) 0.105(2) 0.0944(17) 0.0119(15) -0.0126(11) 0.0078(12)
C3 0.0451(11) 0.120(2) 0.124(2) 0.0092(18) 0.0142(13) 0.0133(13)

loop_
_atom_type_symbol
_atom_type_description
_atom_type_scat_dispersion_real
_atom_type_scat_dispersion_imag
_atom_type_scat_source
C C 0.0181 0.0091 'International Tables Vol C Tables 4.2.6.8 and 6.1.1.4'
H H 0.0000 0.0000 'International Tables Vol C Tables 4.2.6.8 and 6.1.1.4'
O O 0.0492 0.0322 'International Tables Vol C Tables 4.2.6.8 and 6.1.1.4'
S S 0.3331 0.5567 'International Tables Vol C Tables 4.2.6.8 and 6.1.1.4'

loop_
_geom_angle_atom_site_label_1
_geom_angle_atom_site_label_2
_geom_angle_atom_site_label_3
_geom_angle
_geom_angle_site_symmetry_1
_geom_angle_site_symmetry_3
_geom_angle_publ_flag
O3 S1 C8 107.50(8) . . ?
O3 S1 C9 108.24(8) . . ?
O2 S1 O3 117.84(9) . . ?
O2 S1 C8 109.46(8) . . ?
O2 S1 C9 107.65(8) . . ?
C8 S1 C9 105.48(7) . . ?
C6 O1 H1 109.5 . . ?
O1 C6 C7 108.97(13) . . ?
O1 C6 C5 110.38(14) . . ?
O1 C6 C1 105.79(13) . . ?
C7 C6 C1 109.41(14) . . ?
C5 C6 C7 112.13(13) . . ?
C5 C6 C1 109.96(14) . . ?
C6 C7 H7A 107.6(17) . . ?
C6 C7 H7B 109.2(11) . . ?
C8 C7 C6 112.79(13) . . ?
C8 C7 H7A 108.9(16) . . ?
C8 C7 H7B 108.4(11) . . ?
H7A C7 H7B 110(2) . . ?
S1 C8 H8A 108.6 . . ?
S1 C8 H8B 108.6 . . ?
C7 C8 S1 114.64(11) . . ?
C7 C8 H8A 108.6 . . ?
C7 C8 H8B 108.6 . . ?
H8A C8 H8B 107.6 . . ?
C10 C9 S1 119.19(14) . . ?
C10 C9 C14 120.84(17) . . ?
C14 C9 S1 119.96(13) . . ?
C6 C5 H5A 109.2 . . ?
C6 C5 H5B 109.2 . . ?
H5A C5 H5B 107.9 . . ?
C4 C5 C6 112.25(16) . . ?
C4 C5 H5A 109.2 . . ?
C4 C5 H5B 109.2 . . ?
C6 C1 H1A 109.2 . . ?
C6 C1 H1B 109.2 . . ?
H1A C1 H1B 107.9 . . ?
C2 C1 C6 112.12(18) . . ?
C2 C1 H1A 109.2 . . ?
C2 C1 H1B 109.2 . . ?
C9 C10 H10 120.6 . . ?
C9 C10 C11 118.8(2) . . ?
C11 C10 H10 120.6 . . ?
C9 C14 H14 120.4 . . ?
C9 C14 C13 119.2(2) . . ?
C13 C14 H14 120.4 . . ?
C13 C12 H12 119.9 . . ?
C11 C12 H12 119.9 . . ?
C11 C12 C13 120.1(2) . . ?
C14 C13 H13 119.9 . . ?
C12 C13 C14 120.2(2) . . ?
C12 C13 H13 119.9 . . ?
C5 C4 H4A 109.5 . . ?
C5 C4 H4B 109.5 . . ?
C5 C4 C3 110.70(19) . . ?
H4A C4 H4B 108.1 . . ?
C3 C4 H4A 109.5 . . ?
C3 C4 H4B 109.5 . . ?
C10 C11 H11 119.6 . . ?
C12 C11 C10 120.8(2) . . ?
C12 C11 H11 119.6 . . ?
C1 C2 H2A 109.3 . . ?
C1 C2 H2B 109.3 . . ?
H2A C2 H2B 108.0 . . ?
C3 C2 C1 111.52(19) . . ?
C3 C2 H2A 109.3 . . ?
C3 C2 H2B 109.3 . . ?
C4 C3 H3A 109.4 . . ?
C4 C3 H3B 109.4 . . ?
C2 C3 C4 111.14(19) . . ?
C2 C3 H3A 109.4 . . ?
C2 C3 H3B 109.4 . . ?
H3A C3 H3B 108.0 . . ?

loop_
_geom_bond_atom_site_label_1
_geom_bond_atom_site_label_2
_geom_bond_distance
_geom_bond_site_symmetry_2
_geom_bond_publ_flag
S1 O3 1.4406(12) . ?
S1 O2 1.4395(13) . ?
S1 C8 1.7658(16) . ?
S1 C9 1.7710(16) . ?
O1 H1 0.8200 . ?
O1 C6 1.4383(18) . ?
C6 C7 1.529(2) . ?
C6 C5 1.523(2) . ?
C6 C1 1.530(2) . ?
C7 C8 1.519(2) . ?
C7 H7A 0.97(3) . ?
C7 H7B 0.93(2) . ?
C8 H8A 0.9700 . ?
C8 H8B 0.9700 . ?
C9 C10 1.374(2) . ?
C9 C14 1.374(3) . ?
C5 H5A 0.9700 . ?
C5 H5B 0.9700 . ?
C5 C4 1.521(3) . ?
C1 H1A 0.9700 . ?
C1 H1B 0.9700 . ?
C1 C2 1.525(3) . ?
C10 H10 0.9300 . ?
C10 C11 1.385(3) . ?
C14 H14 0.9300 . ?
C14 C13 1.382(3) . ?
C12 H12 0.9300 . ?
C12 C13 1.370(3) . ?
C12 C11 1.353(3) . ?
C13 H13 0.9300 . ?
C4 H4A 0.9700 . ?
C4 H4B 0.9700 . ?
C4 C3 1.521(4) . ?
C11 H11 0.9300 . ?
C2 H2A 0.9700 . ?
C2 H2B 0.9700 . ?
C2 C3 1.511(4) . ?
C3 H3A 0.9700 . ?
C3 H3B 0.9700 . ?

loop_
_geom_torsion_atom_site_label_1
_geom_torsion_atom_site_label_2
_geom_torsion_atom_site_label_3
_geom_torsion_atom_site_label_4
_geom_torsion
_geom_torsion_site_symmetry_1
_geom_torsion_site_symmetry_2
_geom_torsion_site_symmetry_3
_geom_torsion_site_symmetry_4
_geom_torsion_publ_flag
S1 C9 C10 C11 -178.78(16) . . . . ?
S1 C9 C14 C13 178.31(16) . . . . ?
O3 S1 C8 C7 -177.09(12) . . . . ?
O3 S1 C9 C10 145.56(14) . . . . ?
O3 S1 C9 C14 -33.16(17) . . . . ?
O1 C6 C7 C8 55.79(17) . . . . ?
O1 C6 C5 C4 61.3(2) . . . . ?
O1 C6 C1 C2 -65.4(2) . . . . ?
O2 S1 C8 C7 -47.99(14) . . . . ?
O2 S1 C9 C10 17.18(17) . . . . ?
O2 S1 C9 C14 -161.53(14) . . . . ?
C6 C7 C8 S1 179.73(11) . . . . ?
C6 C5 C4 C3 56.5(2) . . . . ?
C6 C1 C2 C3 -54.8(3) . . . . ?
C7 C6 C5 C4 -176.98(16) . . . . ?
C7 C6 C1 C2 177.40(17) . . . . ?
C8 S1 C9 C10 -99.62(15) . . . . ?
C8 S1 C9 C14 81.67(15) . . . . ?
C9 S1 C8 C7 67.57(14) . . . . ?
C9 C10 C11 C12 1.0(3) . . . . ?
C9 C14 C13 C12 -0.1(3) . . . . ?
C5 C6 C7 C8 -66.71(18) . . . . ?
C5 C6 C1 C2 53.8(2) . . . . ?
C5 C4 C3 C2 -56.0(3) . . . . ?
C1 C6 C7 C8 171.01(14) . . . . ?
C1 C6 C5 C4 -55.0(2) . . . . ?
C1 C2 C3 C4 55.4(3) . . . . ?
C10 C9 C14 C13 -0.4(3) . . . . ?
C14 C9 C10 C11 -0.1(3) . . . . ?
C13 C12 C11 C10 -1.5(4) . . . . ?
C11 C12 C13 C14 1.0(4) . . . . ?
